data_2240178
loop_
_publ_author_name
'N\"arhi, Sari M.'
'Oilunkaniemi, Raija'
'Laitinen, Risto S.'

_publ_section_title
;
 Crystal structure of bis[(5-oxooxolan-3-yl)triphenylphosphanium]
 hexaiodidotellurate(IV)
;
_journal_coeditor_code ZL2606
_journal_issue 12
_journal_name_full 'Acta Crystallographica Section E'
_journal_page_first o1241
_journal_paper_doi 10.1107/S1600536814023940
_journal_volume 70
_journal_year 2014
_chemical_formula_iupac '2C22 H20 O2 P +, Te I6 2-'
_chemical_formula_moiety '2(C22 H20 O2 P +), I6 Te 2-'
_chemical_formula_sum 'C44 H40 I6 O4 P2 Te'
_chemical_formula_weight 1583.70
_chemical_name_systematic
;
Bis[(5-oxooxolan-3-yl)triphenylphosphanium] hexaiodidotellurate(IV)
;
_space_group_crystal_system triclinic
_space_group_IT_number 2
_space_group_name_Hall '-P 1'
_space_group_name_H-M_alt 'P -1'
_symmetry_space_group_name_Hall '-P 1'
_symmetry_space_group_name_H-M 'P -1'
_atom_sites_solution_hydrogens geom
_atom_sites_solution_primary direct
_atom_sites_solution_secondary difmap
_audit_creation_method SHELXL-2013
_cell_angle_alpha 74.64(3)
_cell_angle_beta 69.70(3)
_cell_angle_gamma 77.28(3)
_cell_formula_units_Z 1
_cell_length_a 9.4479(19)
_cell_length_b 11.022(2)
_cell_length_c 13.259(3)
_cell_measurement_reflns_used 3957
_cell_measurement_temperature 100(2)
_cell_measurement_theta_max 25.744
_cell_measurement_theta_min 2.808
_cell_volume 1236.1(5)
_computing_cell_refinement
;
DENZO-SMN (Otwinowski & Minor, 1997)
;
_computing_data_collection
;
COLLECT (Hooft, 1998)
;
_computing_data_reduction
;
DENZO-SMN (Otwinowski & Minor, 1997)
;
_computing_molecular_graphics
;
DIAMOND (Brandenburg, 2006)
;
_computing_publication_material
;
WinGX (Farrugia, 2012)
;
_computing_structure_refinement
;
SHELXL2013 (Sheldrick, 2008)
;
_computing_structure_solution
;
SHELXS97 (Sheldrick, 2008)
;
_diffrn_ambient_temperature 100(2)
_diffrn_measured_fraction_theta_full 0.982
_diffrn_measured_fraction_theta_max 0.963
_diffrn_measurement_device_type 'Bruker Nonius KappaCCD'
_diffrn_measurement_method '\f scans, and \w scans with \k offsets'
_diffrn_radiation_type MoK\a
_diffrn_radiation_wavelength 0.71073
_diffrn_reflns_av_R_equivalents 0.0387
_diffrn_reflns_limit_h_max 11
_diffrn_reflns_limit_h_min -11
_diffrn_reflns_limit_k_max 13
_diffrn_reflns_limit_k_min -13
_diffrn_reflns_limit_l_max 16
_diffrn_reflns_limit_l_min -15
_diffrn_reflns_number 11104
_diffrn_reflns_theta_full 25.242
_diffrn_reflns_theta_max 25.744
_diffrn_reflns_theta_min 2.808
_exptl_absorpt_coefficient_mu 4.451
_exptl_absorpt_correction_T_max 0.92715
_exptl_absorpt_correction_T_min 0.54299
_exptl_absorpt_correction_type psi-scan
_exptl_absorpt_process_details
;
(XPREP in SHELXTL; Sheldrick, 2008)
;
_exptl_crystal_colour 'dark purple'
_exptl_crystal_density_diffrn 2.128
_exptl_crystal_density_method 'not measured'
_exptl_crystal_description block
_exptl_crystal_F_000 736
_exptl_crystal_size_max 0.250
_exptl_crystal_size_mid 0.200
_exptl_crystal_size_min 0.200
_refine_diff_density_max 0.802
_refine_diff_density_min -1.035
_refine_ls_extinction_coef 0.0026(3)
_refine_ls_extinction_expression Fc^*^=kFc[1+0.001xFc^2^\l^3^/sin(2\q)]^-1/4^
_refine_ls_extinction_method
;
SHELXL2013 (Sheldrick, 2008)
;
_refine_ls_goodness_of_fit_ref 1.049
_refine_ls_hydrogen_treatment constr
_refine_ls_matrix_type full
_refine_ls_number_parameters 260
_refine_ls_number_reflns 4557
_refine_ls_number_restraints 0
_refine_ls_restrained_S_all 1.049
_refine_ls_R_factor_all 0.0410
_refine_ls_R_factor_gt 0.0318
_refine_ls_shift/su_max 0.001
_refine_ls_shift/su_mean 0.000
_refine_ls_structure_factor_coef Fsqd
_refine_ls_weighting_details 'w=1/[\s^2^(Fo^2^)+(0.0302P)^2^+2.1829P] where P=(Fo^2^+2Fc^2^)/3'
_refine_ls_weighting_scheme calc
_refine_ls_wR_factor_gt 0.0731
_refine_ls_wR_factor_ref 0.0775
_reflns_number_gt 3957
_reflns_number_total 4557
_reflns_threshold_expression I>2\s(I)
_cod_data_source_file zl2606sup1.cf
_cod_data_source_block I
_cod_database_code 2240178
_cod_database_fobs_code 2240178
_shelx_space_group_comment
;
The symmetry employed for this shelxl refinement is uniquely defined
by the following loop, which should always be used as a source of
symmetry information in preference to the above space-group names.
They are only intended as comments.
;
_shelx_estimated_absorpt_t_min 0.402
_shelx_estimated_absorpt_t_max 0.470
_shelxl_version_number .2013

loop_
_space_group_symop_operation_xyz
'x, y, z'
'-x, -y, -z'

loop_
_atom_site_type_symbol
_atom_site_label
_atom_site_fract_x
_atom_site_fract_y
_atom_site_fract_z
_atom_site_U_iso_or_equiv
_atom_site_adp_type
_atom_site_calc_flag
_atom_site_occupancy
C C1 0.4386(5) -0.0474(4) 0.3688(4) 0.0261(10) Uani d 1
C C2 0.5254(5) 0.0617(4) 0.3411(4) 0.0249(10) Uani d 1
H H2A 0.6366 0.0328 0.3197 0.030 Uiso calc 1
H H2B 0.4965 0.1035 0.4044 0.030 Uiso calc 1
C C3 0.4790(5) 0.1532(4) 0.2435(4) 0.0228(9) Uani d 1
H H3 0.5725 0.1785 0.1830 0.027 Uiso calc 1
C C4 0.4013(6) 0.0707(4) 0.2060(4) 0.0273(10) Uani d 1
H H4A 0.3070 0.1196 0.1909 0.033 Uiso calc 1
H H4B 0.4708 0.0425 0.1384 0.033 Uiso calc 1
C C11 0.1952(5) 0.2509(4) 0.4010(4) 0.0244(10) Uani d 1
C C12 0.2007(6) 0.2481(6) 0.5045(4) 0.0384(12) Uani d 1
H H12 0.2854 0.2737 0.5123 0.046 Uiso calc 1
C C13 0.0825(7) 0.2079(6) 0.5970(4) 0.0461(15) Uani d 1
H H13 0.0872 0.2058 0.6678 0.055 Uiso calc 1
C C14 -0.0408(6) 0.1711(6) 0.5871(5) 0.0434(14) Uani d 1
H H14 -0.1222 0.1456 0.6508 0.052 Uiso calc 1
C C15 -0.0464(6) 0.1714(6) 0.4833(5) 0.0437(14) Uani d 1
H H15 -0.1304 0.1442 0.4760 0.052 Uiso calc 1
C C16 0.0711(6) 0.2116(5) 0.3913(4) 0.0351(12) Uani d 1
H H16 0.0672 0.2123 0.3205 0.042 Uiso calc 1
C C21 0.4479(5) 0.3983(4) 0.3112(4) 0.0253(10) Uani d 1
C C22 0.5921(6) 0.3606(5) 0.3220(4) 0.0343(12) Uani d 1
H H22 0.6433 0.2775 0.3143 0.041 Uiso calc 1
C C23 0.6625(7) 0.4450(5) 0.3441(5) 0.0438(14) Uani d 1
H H23 0.7619 0.4195 0.3512 0.053 Uiso calc 1
C C24 0.5882(7) 0.5647(5) 0.3555(4) 0.0394(13) Uani d 1
H H24 0.6362 0.6215 0.3713 0.047 Uiso calc 1
C C25 0.4456(7) 0.6029(5) 0.3442(5) 0.0444(14) Uani d 1
H H25 0.3952 0.6861 0.3522 0.053 Uiso calc 1
C C26 0.3745(6) 0.5213(5) 0.3213(5) 0.0386(13) Uani d 1
H H26 0.2761 0.5485 0.3124 0.046 Uiso calc 1
C C31 0.2836(5) 0.3777(4) 0.1675(4) 0.0256(10) Uani d 1
C C32 0.3746(6) 0.3662(5) 0.0613(4) 0.0349(12) Uani d 1
H H32 0.4692 0.3115 0.0505 0.042 Uiso calc 1
C C33 0.3278(7) 0.4342(5) -0.0284(5) 0.0420(14) Uani d 1
H H33 0.3890 0.4241 -0.1004 0.050 Uiso calc 1
C C34 0.1938(7) 0.5157(5) -0.0138(5) 0.0439(14) Uani d 1
H H34 0.1633 0.5632 -0.0757 0.053 Uiso calc 1
C C35 0.1024(7) 0.5292(5) 0.0909(6) 0.0467(15) Uani d 1
H H35 0.0095 0.5860 0.1004 0.056 Uiso calc 1
C C36 0.1458(6) 0.4600(5) 0.1820(5) 0.0365(12) Uani d 1
H H36 0.0823 0.4686 0.2539 0.044 Uiso calc 1
O O1 0.3662(4) -0.0376(3) 0.2954(3) 0.0303(7) Uani d 1
O O2 0.4316(4) -0.1369(3) 0.4452(3) 0.0392(9) Uani d 1
P P1 0.35088(13) 0.29555(11) 0.28121(10) 0.0218(3) Uani d 1
Te Te1 0.0000 0.0000 0.0000 0.02328(12) Uani d 1
I I1 0.22939(4) 0.16601(3) -0.14044(3) 0.03310(11) Uani d 1
I I2 -0.06205(4) 0.14116(3) 0.17266(3) 0.03253(11) Uani d 1
I I3 -0.23996(4) 0.16762(3) -0.08546(3) 0.03373(12) Uani d 1

loop_
_atom_site_aniso_label
_atom_site_aniso_U_11
_atom_site_aniso_U_22
_atom_site_aniso_U_33
_atom_site_aniso_U_12
_atom_site_aniso_U_13
_atom_site_aniso_U_23
C1 0.024(2) 0.027(2) 0.023(2) -0.0060(19) -0.0004(19) -0.005(2)
C2 0.027(3) 0.022(2) 0.027(2) -0.0056(19) -0.011(2) -0.0030(19)
C3 0.018(2) 0.022(2) 0.026(2) -0.0016(18) -0.0037(18) -0.0059(19)
C4 0.029(3) 0.026(2) 0.026(2) -0.003(2) -0.010(2) -0.004(2)
C11 0.024(2) 0.027(2) 0.023(2) -0.0039(19) -0.0071(18) -0.0047(19)
C12 0.033(3) 0.055(3) 0.031(3) -0.013(2) -0.008(2) -0.010(3)
C13 0.045(3) 0.071(4) 0.023(3) -0.019(3) -0.003(2) -0.010(3)
C14 0.035(3) 0.056(4) 0.033(3) -0.016(3) 0.001(2) -0.005(3)
C15 0.032(3) 0.056(4) 0.043(3) -0.021(3) -0.003(2) -0.009(3)
C16 0.030(3) 0.049(3) 0.030(3) -0.014(2) -0.007(2) -0.012(2)
C21 0.026(2) 0.026(2) 0.022(2) -0.0076(19) -0.0056(19) -0.0022(19)
C22 0.030(3) 0.031(3) 0.042(3) -0.007(2) -0.011(2) -0.006(2)
C23 0.037(3) 0.041(3) 0.058(4) -0.013(2) -0.019(3) -0.007(3)
C24 0.052(4) 0.040(3) 0.032(3) -0.027(3) -0.012(2) -0.001(2)
C25 0.053(4) 0.033(3) 0.052(4) -0.008(3) -0.016(3) -0.015(3)
C26 0.036(3) 0.030(3) 0.051(3) 0.000(2) -0.014(3) -0.015(2)
C31 0.029(3) 0.019(2) 0.030(3) -0.0039(18) -0.013(2) -0.0010(19)
C32 0.036(3) 0.036(3) 0.027(3) -0.001(2) -0.008(2) -0.004(2)
C33 0.051(4) 0.045(3) 0.029(3) -0.016(3) -0.013(2) 0.006(2)
C34 0.061(4) 0.033(3) 0.045(3) -0.012(3) -0.034(3) 0.007(3)
C35 0.051(4) 0.028(3) 0.069(4) 0.008(2) -0.038(3) -0.009(3)
C36 0.037(3) 0.029(3) 0.045(3) 0.005(2) -0.018(2) -0.011(2)
O1 0.0299(18) 0.0295(17) 0.0345(19) -0.0091(14) -0.0131(15) -0.0034(15)
O2 0.051(2) 0.0310(19) 0.034(2) -0.0133(17) -0.0117(17) 0.0003(17)
P1 0.0209(6) 0.0212(6) 0.0223(6) -0.0030(4) -0.0060(5) -0.0036(5)
Te1 0.0205(2) 0.0252(2) 0.0228(2) -0.00338(16) -0.00399(16) -0.00623(17)
I1 0.02691(19) 0.03040(18) 0.0364(2) -0.00844(13) -0.00070(14) -0.00623(14)
I2 0.03118(19) 0.0377(2) 0.03201(19) -0.00362(14) -0.00814(14) -0.01573(15)
I3 0.02802(19) 0.0372(2) 0.03218(19) 0.00223(14) -0.00940(14) -0.00627(15)

loop_
_atom_type_symbol
_atom_type_description
_atom_type_scat_dispersion_real
_atom_type_scat_dispersion_imag
_atom_type_scat_source
C C 0.0033 0.0016 'International Tables Vol C Tables 4.2.6.8 and 6.1.1.4'
H H 0.0000 0.0000 'International Tables Vol C Tables 4.2.6.8 and 6.1.1.4'
O O 0.0106 0.0060 'International Tables Vol C Tables 4.2.6.8 and 6.1.1.4'
P P 0.1023 0.0942 'International Tables Vol C Tables 4.2.6.8 and 6.1.1.4'
Te Te -0.5308 1.6751 'International Tables Vol C Tables 4.2.6.8 and 6.1.1.4'
I I -0.4742 1.8119 'International Tables Vol C Tables 4.2.6.8 and 6.1.1.4'

loop_
_geom_angle_atom_site_label_1
_geom_angle_atom_site_label_2
_geom_angle_atom_site_label_3
_geom_angle_site_symmetry_1
_geom_angle_site_symmetry_3
_geom_angle
_geom_angle_publ_flag
O2 C1 O1 . . 121.0(4) y
O2 C1 C2 . . 127.2(5) y
O1 C1 C2 . . 111.8(4) y
C1 C2 C3 . . 104.3(4) ?
C1 C2 H2A . . 110.9 ?
C3 C2 H2A . . 110.9 ?
C1 C2 H2B . . 110.9 ?
C3 C2 H2B . . 110.9 ?
H2A C2 H2B . . 108.9 ?
C2 C3 C4 . . 103.4(3) ?
C2 C3 P1 . . 113.1(3) ?
C4 C3 P1 . . 111.7(3) ?
C2 C3 H3 . . 109.5 ?
C4 C3 H3 . . 109.5 ?
P1 C3 H3 . . 109.5 ?
O1 C4 C3 . . 106.2(4) y
O1 C4 H4A . . 110.5 ?
C3 C4 H4A . . 110.5 ?
O1 C4 H4B . . 110.5 ?
C3 C4 H4B . . 110.5 ?
H4A C4 H4B . . 108.7 ?
C12 C11 C16 . . 119.2(5) ?
C12 C11 P1 . . 120.5(4) ?
C16 C11 P1 . . 120.2(4) ?
C11 C12 C13 . . 120.0(5) ?
C11 C12 H12 . . 120.0 ?
C13 C12 H12 . . 120.0 ?
C14 C13 C12 . . 120.7(5) ?
C14 C13 H13 . . 119.6 ?
C12 C13 H13 . . 119.6 ?
C13 C14 C15 . . 119.8(5) ?
C13 C14 H14 . . 120.1 ?
C15 C14 H14 . . 120.1 ?
C16 C15 C14 . . 119.4(5) ?
C16 C15 H15 . . 120.3 ?
C14 C15 H15 . . 120.3 ?
C15 C16 C11 . . 120.8(5) ?
C15 C16 H16 . . 119.6 ?
C11 C16 H16 . . 119.6 ?
C22 C21 C26 . . 119.6(5) ?
C22 C21 P1 . . 122.3(4) ?
C26 C21 P1 . . 118.1(4) ?
C21 C22 C23 . . 119.7(5) ?
C21 C22 H22 . . 120.1 ?
C23 C22 H22 . . 120.1 ?
C24 C23 C22 . . 120.1(5) ?
C24 C23 H23 . . 120.0 ?
C22 C23 H23 . . 120.0 ?
C25 C24 C23 . . 120.5(5) ?
C25 C24 H24 . . 119.7 ?
C23 C24 H24 . . 119.7 ?
C24 C25 C26 . . 120.3(5) ?
C24 C25 H25 . . 119.8 ?
C26 C25 H25 . . 119.8 ?
C25 C26 C21 . . 119.7(5) ?
C25 C26 H26 . . 120.1 ?
C21 C26 H26 . . 120.1 ?
C32 C31 C36 . . 119.2(5) ?
C32 C31 P1 . . 119.4(4) ?
C36 C31 P1 . . 121.2(4) ?
C33 C32 C31 . . 120.3(5) ?
C33 C32 H32 . . 119.8 ?
C31 C32 H32 . . 119.8 ?
C34 C33 C32 . . 120.2(6) ?
C34 C33 H33 . . 119.9 ?
C32 C33 H33 . . 119.9 ?
C33 C34 C35 . . 120.3(5) ?
C33 C34 H34 . . 119.9 ?
C35 C34 H34 . . 119.9 ?
C34 C35 C36 . . 120.3(5) ?
C34 C35 H35 . . 119.8 ?
C36 C35 H35 . . 119.8 ?
C35 C36 C31 . . 119.6(5) ?
C35 C36 H36 . . 120.2 ?
C31 C36 H36 . . 120.2 ?
C1 O1 C4 . . 111.5(4) y
C31 P1 C11 . . 110.7(2) y
C31 P1 C21 . . 109.2(2) y
C11 P1 C21 . . 108.3(2) y
C31 P1 C3 . . 107.7(2) y
C11 P1 C3 . . 109.6(2) y
C21 P1 C3 . . 111.2(2) y
I2 Te1 I2 2 . 180.0 ?
I2 Te1 I1 2 . 91.74(3) y
I2 Te1 I1 . . 88.26(3) y
I2 Te1 I1 2 2 88.26(3) y
I2 Te1 I1 . 2 91.74(3) y
I1 Te1 I1 . 2 180.0 ?
I2 Te1 I3 2 . 87.85(3) y
I2 Te1 I3 . . 92.15(3) y
I1 Te1 I3 . . 92.00(3) y
I1 Te1 I3 2 . 88.00(3) y
I2 Te1 I3 2 2 92.15(3) y
I2 Te1 I3 . 2 87.85(3) y
I1 Te1 I3 . 2 88.00(3) y
I1 Te1 I3 2 2 92.00(3) y
I3 Te1 I3 . 2 180.0 ?

loop_
_geom_bond_atom_site_label_1
_geom_bond_atom_site_label_2
_geom_bond_site_symmetry_2
_geom_bond_distance
_geom_bond_publ_flag
C1 O2 . 1.208(6) y
C1 O1 . 1.341(6) y
C1 C2 . 1.498(6) ?
C2 C3 . 1.547(6) ?
C2 H2A . 0.9900 ?
C2 H2B . 0.9900 ?
C3 C4 . 1.549(7) ?
C3 P1 . 1.826(4) y
C3 H3 . 1.0000 ?
C4 O1 . 1.446(6) y
C4 H4A . 0.9900 ?
C4 H4B . 0.9900 ?
C11 C12 . 1.383(7) ?
C11 C16 . 1.392(7) ?
C11 P1 . 1.792(5) y
C12 C13 . 1.388(8) ?
C12 H12 . 0.9500 ?
C13 C14 . 1.371(8) ?
C13 H13 . 0.9500 ?
C14 C15 . 1.395(8) ?
C14 H14 . 0.9500 ?
C15 C16 . 1.381(7) ?
C15 H15 . 0.9500 ?
C16 H16 . 0.9500 ?
C21 C22 . 1.380(7) ?
C21 C26 . 1.398(7) ?
C21 P1 . 1.797(5) y
C22 C23 . 1.394(8) ?
C22 H22 . 0.9500 ?
C23 C24 . 1.371(8) ?
C23 H23 . 0.9500 ?
C24 C25 . 1.368(8) ?
C24 H24 . 0.9500 ?
C25 C26 . 1.381(8) ?
C25 H25 . 0.9500 ?
C26 H26 . 0.9500 ?
C31 C32 . 1.394(7) ?
C31 C36 . 1.397(7) ?
C31 P1 . 1.785(5) y
C32 C33 . 1.386(7) ?
C32 H32 . 0.9500 ?
C33 C34 . 1.366(9) ?
C33 H33 . 0.9500 ?
C34 C35 . 1.384(9) ?
C34 H34 . 0.9500 ?
C35 C36 . 1.388(8) ?
C35 H35 . 0.9500 ?
C36 H36 . 0.9500 ?
Te1 I2 2 2.9255(9) y
Te1 I2 . 2.9255(9) y
Te1 I1 . 2.9417(12) y
Te1 I1 2 2.9417(12) y
Te1 I3 . 2.9439(10) y
Te1 I3 2 2.9439(10) y

loop_
_geom_hbond_atom_site_label_D
_geom_hbond_atom_site_label_H
_geom_hbond_atom_site_label_A
_geom_hbond_site_symmetry_A
_geom_hbond_distance_DH
_geom_hbond_distance_HA
_geom_hbond_distance_DA
_geom_hbond_angle_DHA
C35 H35 I1 2_565 0.95 3.17 4.080(6) 160.5
C16 H16 I2 . 0.95 2.97 3.839(5) 152.1
C22 H22 I2 1_655 0.95 3.09 3.875(6) 140.7
C32 H32 I3 1_655 0.95 3.08 3.958(6) 154.9

loop_
_geom_torsion_atom_site_label_1
_geom_torsion_atom_site_label_2
_geom_torsion_atom_site_label_3
_geom_torsion_atom_site_label_4
_geom_torsion
O2 C1 C2 C3 -174.2(5)
O1 C1 C2 C3 6.8(5)
C1 C2 C3 C4 -14.0(5)
C1 C2 C3 P1 107.0(4)
C2 C3 C4 O1 16.6(4)
P1 C3 C4 O1 -105.3(3)
C16 C11 C12 C13 -0.8(8)
P1 C11 C12 C13 -177.1(5)
C11 C12 C13 C14 -0.3(9)
C12 C13 C14 C15 1.4(10)
C13 C14 C15 C16 -1.4(9)
C14 C15 C16 C11 0.4(9)
C12 C11 C16 C15 0.7(8)
P1 C11 C16 C15 177.0(4)
C26 C21 C22 C23 0.8(8)
P1 C21 C22 C23 179.3(4)
C21 C22 C23 C24 0.2(8)
C22 C23 C24 C25 -0.7(9)
C23 C24 C25 C26 0.1(9)
C24 C25 C26 C21 1.0(9)
C22 C21 C26 C25 -1.4(8)
P1 C21 C26 C25 -179.9(4)
C36 C31 C32 C33 -1.0(8)
P1 C31 C32 C33 -176.8(4)
C31 C32 C33 C34 1.7(9)
C32 C33 C34 C35 -1.2(9)
C33 C34 C35 C36 -0.1(9)
C34 C35 C36 C31 0.8(8)
C32 C31 C36 C35 -0.3(8)
P1 C31 C36 C35 175.4(4)
O2 C1 O1 C4 -174.9(4)
C2 C1 O1 C4 4.2(5)
C3 C4 O1 C1 -13.4(5)
C32 C31 P1 C11 -148.4(4)
C36 C31 P1 C11 35.8(5)
C32 C31 P1 C21 92.4(4)
C36 C31 P1 C21 -83.4(4)
C32 C31 P1 C3 -28.5(5)
C36 C31 P1 C3 155.7(4)
C12 C11 P1 C31 -146.6(4)
C16 C11 P1 C31 37.2(5)
C12 C11 P1 C21 -26.8(5)
C16 C11 P1 C21 157.0(4)
C12 C11 P1 C3 94.7(4)
C16 C11 P1 C3 -81.5(4)
C22 C21 P1 C31 -129.0(4)
C26 C21 P1 C31 49.5(5)
C22 C21 P1 C11 110.3(4)
C26 C21 P1 C11 -71.3(4)
C22 C21 P1 C3 -10.3(5)
C26 C21 P1 C3 168.2(4)
C2 C3 P1 C31 -170.7(3)
C4 C3 P1 C31 -54.5(4)
C2 C3 P1 C11 -50.1(4)
C4 C3 P1 C11 66.0(4)
C2 C3 P1 C21 69.6(4)
C4 C3 P1 C21 -174.2(3)
